data_4111881
loop_
_publ_author_name
'Takehiko Yoshimitsu'
'Yoshimasa Arano'
'Hiroto Nagaoka'

_publ_contact_author_email takey@my-pharm.ac.jp
_publ_contact_author_fax +81-424-95-8849
_publ_contact_author_name 'Takehiko Yoshimitsu'
_publ_contact_author_phone +81-424-95-8849
_publ_section_title
;
 Radical Hydroxyalkylation of C-H Bond Adjacent to Nitrogen of Tertiary
 Amides, Ureas, and Amines
;
_journal_name_full 'Journal of the American Chemical Society'
_journal_page_first 11610
_journal_page_last 11611
_journal_paper_doi 10.1021/ja053855q
_journal_volume 127
_journal_year 2005
_chemical_formula_moiety 'C12 H15 N O4 '
_chemical_formula_sum 'C12 H15 N O4'
_chemical_formula_weight 237.25
_space_group_IT_number 14
_symmetry_cell_setting monoclinic
_symmetry_Int_Tables_number 14
_symmetry_space_group_name_Hall '-P 2yn'
_symmetry_space_group_name_H-M 'P 1 21/n 1'
_audit_creation_date 'Sat Apr  2 17:51:03 2005'
_audit_creation_method 'by teXsan'
_cell_angle_alpha 90
_cell_angle_beta 100.83(1)
_cell_angle_gamma 90
_cell_formula_units_Z 4
_cell_length_a 16.783(3)
_cell_length_b 10.627(2)
_cell_length_c 6.604(1)
_cell_measurement_reflns_used 25
_cell_measurement_temperature 291.2
_cell_measurement_theta_max 29.3
_cell_measurement_theta_min 25.3
_cell_volume 1156.9(3)
_computing_cell_refinement WinAFC
_computing_data_collection WinAFC
_computing_data_reduction 'teXsan Ver. 1.11'
_computing_publication_material 'teXsan Ver. 1.11'
_computing_structure_refinement 'teXsan Ver. 1.10'
_computing_structure_solution SHELXS97
_diffrn_measured_fraction_theta_full 1.0000
_diffrn_measured_fraction_theta_max 1.0000
_diffrn_measurement_device_type 'Rigaku AFC7S'
_diffrn_measurement_method \w-2\q
_diffrn_radiation_type 'Cu K\a'
_diffrn_radiation_wavelength 1.5418
_diffrn_reflns_av_R_equivalents 0.017
_diffrn_reflns_limit_h_max 20
_diffrn_reflns_limit_h_min 0
_diffrn_reflns_limit_k_max 0
_diffrn_reflns_limit_k_min -12
_diffrn_reflns_limit_l_max 7
_diffrn_reflns_limit_l_min -7
_diffrn_reflns_number 2298
_diffrn_reflns_theta_full 67.95
_diffrn_reflns_theta_max 67.95
_diffrn_standards_decay_% 0.85
_diffrn_standards_interval_count 150
_diffrn_standards_number 3
_exptl_absorpt_coefficient_mu 0.859
_exptl_absorpt_correction_T_max 0.999
_exptl_absorpt_correction_T_min 0.944
_exptl_absorpt_correction_type psi-scan
_exptl_absorpt_process_details '(North, Phillips & Mathews, 1968)'
_exptl_crystal_colour colorless
_exptl_crystal_density_diffrn 1.362
_exptl_crystal_description block
_exptl_crystal_size_max 0.300
_exptl_crystal_size_mid 0.300
_exptl_crystal_size_min 0.200
_refine_diff_density_max 0.19
_refine_diff_density_min -0.15
_refine_ls_extinction_coef 0.05(1)
_refine_ls_extinction_method 'Zachariasen(1967) type 2 gaussian isotropic'
_refine_ls_goodness_of_fit_ref 1.827
_refine_ls_hydrogen_treatment noref
_refine_ls_number_parameters 155
_refine_ls_number_reflns 2095
_refine_ls_R_factor_gt 0.0416
_refine_ls_shift/su_max 0.0021
_refine_ls_structure_factor_coef Fsqd
_refine_ls_weighting_details 'w = 1/[\s^2^(Fo^2^) + (0.05000(Max(Fo^2^,0) + 2Fc^2^)/3)^2^]'
_refine_ls_weighting_scheme calc
_refine_ls_wR_factor_ref 0.1401
_reflns_number_gt 1779
_reflns_number_total 2095
_reflns_threshold_expression F^2^>2.0\s(F^2^)
_cod_data_source_file ja053855qsi20050615_015725.cif
_cod_data_source_block Major_threo-26
_cod_original_cell_volume 1156.8(4)
_cod_original_formula_sum 'C12 H15 N O4 '
_cod_database_code 4111881

loop_
_symmetry_equiv_pos_as_xyz
x,y,z
1/2-x,1/2+y,1/2-z
-x,-y,-z
1/2+x,1/2-y,1/2+z

loop_
_atom_site_label
_atom_site_type_symbol
_atom_site_fract_x
_atom_site_fract_y
_atom_site_fract_z
_atom_site_U_iso_or_equiv
_atom_site_adp_type
_atom_site_occupancy
_atom_site_calc_flag
O(1) O 0.67522(9) 0.4578(1) 0.5279(2) 0.0599(4) Uani 1.00 d
O(2) O 0.69230(7) 0.4664(1) 0.1988(2) 0.0462(3) Uani 1.00 d
O(3) O 0.87429(8) 0.7072(1) 0.0550(2) 0.0491(3) Uani 1.00 d
O(4) O 0.98029(8) 0.1695(1) 0.4155(2) 0.0566(4) Uani 1.00 d
N(1) N 0.72944(8) 0.6314(1) 0.3971(2) 0.0384(3) Uani 1.00 d
C(1) C 0.69753(10) 0.5164(2) 0.3893(3) 0.0424(4) Uani 1.00 d
C(2) C 0.71536(9) 0.5622(2) 0.0648(2) 0.0415(4) Uani 1.00 d
C(3) C 0.75852(9) 0.6631(1) 0.2101(2) 0.0357(4) Uani 1.00 d
C(4) C 0.85244(9) 0.6605(1) 0.2380(2) 0.0374(4) Uani 1.00 d
C(5) C 0.88752(9) 0.5300(1) 0.2806(2) 0.0372(4) Uani 1.00 d
C(6) C 0.91741(10) 0.4627(2) 0.1318(2) 0.0423(4) Uani 1.00 d
C(7) C 0.9499(1) 0.3426(2) 0.1698(3) 0.0447(4) Uani 1.00 d
C(8) C 0.95152(9) 0.2875(2) 0.3609(3) 0.0418(4) Uani 1.00 d
C(9) C 0.92272(10) 0.3545(2) 0.5135(3) 0.0445(4) Uani 1.00 d
C(10) C 0.89187(9) 0.4743(2) 0.4735(2) 0.0420(4) Uani 1.00 d
C(11) C 0.7418(1) 0.7091(2) 0.5807(3) 0.0522(5) Uani 1.00 d
C(12) C 1.0155(1) 0.1007(2) 0.2707(4) 0.0660(6) Uani 1.00 d
H(1) H 0.6692 0.5958 -0.0238 0.0505 Uiso 1.00 calc
H(2) H 0.7516 0.5280 -0.0170 0.0505 Uiso 1.00 calc
H(3) H 0.7390 0.7448 0.1643 0.0420 Uiso 1.00 calc
H(4) H 0.8750 0.7142 0.3504 0.0435 Uiso 1.00 calc
H(5) H 0.9160 0.4998 -0.0015 0.0498 Uiso 1.00 calc
H(6) H 0.9716 0.2987 0.0673 0.0527 Uiso 1.00 calc
H(7) H 0.9249 0.3174 0.6465 0.0531 Uiso 1.00 calc
H(8) H 0.8729 0.5203 0.5817 0.0508 Uiso 1.00 calc
H(9) H 1.0338 0.0218 0.3297 0.0801 Uiso 1.00 calc
H(10) H 1.0614 0.1466 0.2425 0.0801 Uiso 1.00 calc
H(11) H 0.9775 0.0894 0.1491 0.0801 Uiso 1.00 calc
H(12) H 0.8593 0.7830 0.0379 0.0716 Uiso 1.00 calc
H(13) H 0.7655 0.7872 0.5530 0.0624 Uiso 1.00 calc
H(14) H 0.6916 0.7240 0.6219 0.0624 Uiso 1.00 calc
H(15) H 0.7777 0.6672 0.6893 0.0624 Uiso 1.00 calc

loop_
_atom_site_aniso_label
_atom_site_aniso_U_11
_atom_site_aniso_U_22
_atom_site_aniso_U_33
_atom_site_aniso_U_12
_atom_site_aniso_U_13
_atom_site_aniso_U_23
O(1) 0.0786(9) 0.0452(7) 0.0640(8) -0.0133(6) 0.0338(7) 0.0044(6)
O(2) 0.0532(7) 0.0341(6) 0.0517(7) -0.0078(5) 0.0112(5) -0.0016(5)
O(3) 0.0594(7) 0.0369(6) 0.0582(7) 0.0036(5) 0.0292(6) 0.0103(5)
O(4) 0.0564(7) 0.0462(7) 0.0701(9) 0.0162(6) 0.0193(7) 0.0170(6)
N(1) 0.0413(7) 0.0329(7) 0.0437(7) -0.0011(5) 0.0148(5) 0.0005(5)
C(1) 0.0433(8) 0.0348(8) 0.0516(9) 0.0003(6) 0.0155(7) 0.0028(7)
C(2) 0.0423(8) 0.0392(8) 0.0421(8) -0.0016(6) 0.0055(6) 0.0030(6)
C(3) 0.0375(7) 0.0308(7) 0.0396(8) 0.0027(6) 0.0089(6) 0.0034(6)
C(4) 0.0370(7) 0.0346(8) 0.0419(8) -0.0031(6) 0.0105(6) 0.0009(6)
C(5) 0.0303(6) 0.0382(8) 0.0427(8) -0.0025(6) 0.0056(6) 0.0018(6)
C(6) 0.0443(8) 0.0421(8) 0.0414(8) 0.0027(7) 0.0101(6) 0.0049(7)
C(7) 0.0451(8) 0.0435(9) 0.0466(9) 0.0055(7) 0.0116(7) 0.0013(7)
C(8) 0.0313(7) 0.0398(9) 0.0540(9) 0.0027(6) 0.0073(7) 0.0087(7)
C(9) 0.0381(8) 0.0512(10) 0.0440(9) 0.0030(7) 0.0071(6) 0.0109(7)
C(10) 0.0364(7) 0.0498(10) 0.0401(8) 0.0026(6) 0.0079(6) 0.0021(7)
C(11) 0.069(1) 0.0444(10) 0.0481(9) -0.0015(8) 0.0219(8) -0.0056(7)
C(12) 0.064(1) 0.052(1) 0.086(1) 0.0209(10) 0.026(1) 0.013(1)

loop_
_atom_type_symbol
_atom_type_description
_atom_type_scat_dispersion_real
_atom_type_scat_dispersion_imag
_atom_type_scat_source
C C 0.018 0.009
;International Tables for Crystallography
(1992, Vol. C, Tables 4.2.6.8 and 6.1.1.1)
;
H H 0.000 0.000
;International Tables for Crystallography
(1992, Vol. C, Table 6.1.1.2)
;
N N 0.031 0.018
;International Tables for Crystallography
(1992, Vol. C, Tables 4.2.6.8 and 6.1.1.1)
;
O O 0.049 0.032
;International Tables for Crystallography
(1992, Vol. C, Tables 4.2.6.8 and 6.1.1.1)
;

loop_
_geom_angle_atom_site_label_1
_geom_angle_atom_site_label_2
_geom_angle_atom_site_label_3
_geom_angle
_geom_angle_publ_flag
C(1) O(2) C(2) 108.3(1) yes
C(4) O(3) H(12) 109.2 no
C(8) O(4) C(12) 117.8(1) yes
C(1) N(1) C(3) 112.2(1) yes
C(1) N(1) C(11) 123.2(1) yes
C(3) N(1) C(11) 124.2(1) yes
O(1) C(1) O(2) 121.4(2) yes
O(1) C(1) N(1) 128.1(2) yes
O(2) C(1) N(1) 110.6(1) yes
O(2) C(2) C(3) 105.0(1) yes
O(2) C(2) H(1) 111.1 no
O(2) C(2) H(2) 110.4 no
C(3) C(2) H(1) 111.1 no
C(3) C(2) H(2) 110.2 no
H(1) C(2) H(2) 109.0 no
N(1) C(3) C(2) 100.2(1) yes
N(1) C(3) C(4) 113.0(1) yes
N(1) C(3) H(3) 109.2 no
C(2) C(3) C(4) 114.4(1) yes
C(2) C(3) H(3) 110.1 no
C(4) C(3) H(3) 109.5 no
O(3) C(4) C(3) 108.2(1) yes
O(3) C(4) C(5) 109.0(1) yes
O(3) C(4) H(4) 108.9 no
C(3) C(4) C(5) 112.9(1) yes
C(3) C(4) H(4) 109.1 no
C(5) C(4) H(4) 108.6 no
C(4) C(5) C(6) 121.5(1) yes
C(4) C(5) C(10) 120.7(1) yes
C(6) C(5) C(10) 117.8(1) yes
C(5) C(6) C(7) 121.8(1) yes
C(5) C(6) H(5) 119.3 no
C(7) C(6) H(5) 118.9 no
C(6) C(7) C(8) 119.4(2) yes
C(6) C(7) H(6) 120.7 no
C(8) C(7) H(6) 119.8 no
O(4) C(8) C(7) 124.9(2) yes
O(4) C(8) C(9) 115.5(2) yes
C(7) C(8) C(9) 119.5(2) yes
C(8) C(9) C(10) 120.1(2) yes
C(8) C(9) H(7) 119.6 no
C(10) C(9) H(7) 120.3 no
C(5) C(10) C(9) 121.3(2) yes
C(5) C(10) H(8) 119.5 no
C(9) C(10) H(8) 119.2 no
N(1) C(11) H(13) 109.5 no
N(1) C(11) H(14) 109.9 no
N(1) C(11) H(15) 109.5 no
H(13) C(11) H(14) 109.7 no
H(13) C(11) H(15) 108.8 no
H(14) C(11) H(15) 109.4 no
O(4) C(12) H(9) 108.7 no
O(4) C(12) H(10) 108.7 no
O(4) C(12) H(11) 110.0 no
H(9) C(12) H(10) 108.7 no
H(9) C(12) H(11) 110.7 no
H(10) C(12) H(11) 110.0 no

loop_
_geom_bond_atom_site_label_1
_geom_bond_atom_site_label_2
_geom_bond_distance
_geom_bond_publ_flag
O(1) C(1) 1.222(2) yes
O(2) C(1) 1.353(2) yes
O(2) C(2) 1.449(2) yes
O(3) C(4) 1.417(2) yes
O(3) H(12) 0.845 no
O(4) C(8) 1.368(2) yes
O(4) C(12) 1.418(3) yes
N(1) C(1) 1.332(2) yes
N(1) C(3) 1.450(2) yes
N(1) C(11) 1.449(2) yes
C(2) C(3) 1.527(2) yes
C(2) H(1) 0.948 no
C(2) H(2) 0.957 no
C(3) C(4) 1.552(2) yes
C(3) H(3) 0.957 no
C(4) C(5) 1.512(2) yes
C(4) H(4) 0.956 no
C(5) C(6) 1.384(2) yes
C(5) C(10) 1.394(2) yes
C(6) C(7) 1.392(2) yes
C(6) H(5) 0.961 no
C(7) C(8) 1.386(2) yes
C(7) H(6) 0.950 no
C(8) C(9) 1.393(3) yes
C(9) C(10) 1.381(2) yes
C(9) H(7) 0.957 no
C(10) H(8) 0.967 no
C(11) H(13) 0.953 no
C(11) H(14) 0.945 no
C(11) H(15) 0.956 no
C(12) H(9) 0.951 no
C(12) H(10) 0.959 no
C(12) H(11) 0.935 no

loop_
_geom_contact_atom_site_label_1
_geom_contact_atom_site_label_2
_geom_contact_distance
_geom_contact_site_symmetry_2
O(1) O(3) 2.812(2) 2_645
O(1) C(12) 3.429(2) 4_455
O(2) C(3) 3.354(2) 2_645
O(2) C(4) 3.380(2) 2_645
O(2) O(3) 3.488(2) 2_645
O(2) O(4) 3.577(2) 2_655
O(2) C(11) 3.589(2) 2_645
O(3) C(11) 3.484(2) 1_554
O(3) C(1) 3.543(2) 2_655
O(3) C(7) 3.583(2) 3_765
O(4) C(2) 3.501(2) 2_645
O(4) C(12) 3.535(3) 3_756
N(1) C(8) 3.596(2) 2_655
C(5) C(9) 3.445(2) 3_766
C(9) C(10) 3.591(2) 3_766
